data_4003369
loop_
_publ_author_name
'Lermer, Claudia'
'Senocrate, Alessandro'
'Moudrakovski, Igor'
'Seewald, Tobias'
'Hatz, Anna-Katharina'
'Mayer, Peter'
'Pielnhofer, Florian'
'Jaser, Julian A.'
'Schmidt-Mende, Lukas'
'Maier, Joachim'
'Lotsch, Bettina V.'

_publ_section_title
;
 Completing the Picture of 2-(Aminomethylpyridinium) Lead Hybrid
 Perovskites: Insights into Structure, Conductivity Behavior, and Optical
 Properties
;
_journal_issue 18
_journal_name_full 'Chemistry of Materials'
_journal_page_first 6289
_journal_paper_doi 10.1021/acs.chemmater.8b01840
_journal_volume 30
_journal_year 2018
_chemical_formula_moiety 'I4 Pb, C6 H10 N2'
_chemical_formula_sum 'C6 H10 I4 N2 Pb'
_chemical_formula_weight 824.95
_chemical_name_common CLF5b
_space_group_crystal_system orthorhombic
_space_group_IT_number 61
_space_group_name_Hall '-P 2ac 2ab'
_space_group_name_H-M_alt 'P b c a'
_atom_sites_solution_hydrogens geom
_audit_block_code PbI4_C6H10N2_vv013_lotsch
_audit_creation_method 'APEX3 v2016.5-0'
_audit_update_record 05-Jan-17
_cell_angle_alpha 90
_cell_angle_beta 90
_cell_angle_gamma 90
_cell_formula_units_Z 8
_cell_length_a 18.3568(4)
_cell_length_b 8.7037(2)
_cell_length_c 19.6480(4)
_cell_measurement_reflns_used 9946
_cell_measurement_temperature 296.(2)
_cell_measurement_theta_max 29.4765
_cell_measurement_theta_min 2.7898
_cell_volume 3139.20(12)
_computing_cell_refinement 'SAINT V8.37A (Bruker AXS Inc., 2015)'
_computing_data_collection 'SAINT V8.37A (Bruker AXS Inc., 2015)'
_computing_data_reduction 'SAINT V8.37A (Bruker AXS Inc., 2015)'
_computing_molecular_graphics 'shelXle (C.B. Huebschle, rev 786)'
_computing_structure_refinement 'SHELXL-2014/7 (Sheldrick, 2014)'
_computing_structure_solution 'XT, VERSION 2014/5'
_diffrn_ambient_temperature 296.(2)
_diffrn_detector_area_resol_mean 7.4074
_diffrn_measured_fraction_theta_full 0.998
_diffrn_measured_fraction_theta_max 0.999
_diffrn_measurement_device 'fixed-chi three-circle diffractometer'
_diffrn_measurement_device_type 'Bruker D8 Venture TXS'
_diffrn_measurement_method 'mix of phi and omega scans'
_diffrn_radiation_monochromator 'focusing mirrors'
_diffrn_radiation_type MoK\a
_diffrn_radiation_wavelength 0.71073
_diffrn_reflns_av_R_equivalents 0.0647
_diffrn_reflns_av_unetI/netI 0.0392
_diffrn_reflns_Laue_measured_fraction_full 0.998
_diffrn_reflns_Laue_measured_fraction_max 0.999
_diffrn_reflns_limit_h_max 25
_diffrn_reflns_limit_h_min -25
_diffrn_reflns_limit_k_max 12
_diffrn_reflns_limit_k_min -11
_diffrn_reflns_limit_l_max 27
_diffrn_reflns_limit_l_min -27
_diffrn_reflns_number 35718
_diffrn_reflns_point_group_measured_fraction_full 0.998
_diffrn_reflns_point_group_measured_fraction_max 0.999
_diffrn_reflns_theta_full 25.242
_diffrn_reflns_theta_max 29.575
_diffrn_reflns_theta_min 3.226
_diffrn_source 'rotating anode (TXS)'
_diffrn_source_current 50
_diffrn_source_power 2.5
_diffrn_source_type 'Bruker TXS'
_diffrn_source_voltage 50
_exptl_absorpt_coefficient_mu 18.587
_exptl_absorpt_correction_T_max 0.2644
_exptl_absorpt_correction_T_min 0.1728
_exptl_absorpt_correction_type multi-scan
_exptl_absorpt_process_details
;
SADABS-2016/2 - Bruker AXS area detector scaling and absorption correction
;
_exptl_crystal_colour orange
_exptl_crystal_density_diffrn 3.491
_exptl_crystal_density_method 'not measured'
_exptl_crystal_description platelet
_exptl_crystal_F_000 2832
_exptl_crystal_size_max 0.040
_exptl_crystal_size_mid 0.030
_exptl_crystal_size_min 0.010
_refine_diff_density_max 1.584
_refine_diff_density_min -2.448
_refine_diff_density_rms 0.244
_refine_ls_extinction_method none
_refine_ls_goodness_of_fit_ref 1.032
_refine_ls_hydrogen_treatment constr
_refine_ls_matrix_type full
_refine_ls_number_parameters 119
_refine_ls_number_reflns 4396
_refine_ls_number_restraints 10
_refine_ls_restrained_S_all 1.092
_refine_ls_R_factor_all 0.0438
_refine_ls_R_factor_gt 0.0315
_refine_ls_shift/su_max 0.001
_refine_ls_shift/su_mean 0.000
_refine_ls_structure_factor_coef Fsqd
_refine_ls_weighting_details 'w=1/[\s^2^(Fo^2^)+(0.0223P)^2^+17.7232P] where P=(Fo^2^+2Fc^2^)/3'
_refine_ls_weighting_scheme calc
_refine_ls_wR_factor_gt 0.0673
_refine_ls_wR_factor_ref 0.0739
_reflns_Friedel_coverage 0.000
_reflns_number_gt 3553
_reflns_number_total 4396
_reflns_threshold_expression 'I > 2\s(I)'
_cod_data_source_file cm8b01840_si_009.cif
_cod_data_source_block vv013
_cod_depositor_comments
;
The following automatic conversions were performed:

data item '_exptl_absorpt_correction_type' value 'Multi-Scan' was
changed to 'multi-scan' in accordance with the
/home/saulius/struct/COD-crude-data/automatic-downloads/DataCite-retrospective/ACS/depositions/lib/dictionaries/cif_core.dic
dictionary named 'cif_core.dic' version 2.4.2 last updated on
2011-04-26.

Automatic conversion script
Id: cif_fix_values 6909 2019-04-08 15:41:33Z antanas 
;
_cod_database_code 4003369
_shelx_estimated_absorpt_t_min 0.523
_shelx_estimated_absorpt_t_max 0.836
_shelx_space_group_comment
;
The symmetry employed for this shelxl refinement is uniquely defined
by the following loop, which should always be used as a source of
symmetry information in preference to the above space-group names.
They are only intended as comments.
;

loop_
_space_group_symop_operation_xyz
'x, y, z'
'-x+1/2, -y, z+1/2'
'-x, y+1/2, -z+1/2'
'x+1/2, -y+1/2, -z'
'-x, -y, -z'
'x-1/2, y, -z-1/2'
'x, -y-1/2, z-1/2'
'-x-1/2, y-1/2, z'

loop_
_atom_site_label
_atom_site_type_symbol
_atom_site_fract_x
_atom_site_fract_y
_atom_site_fract_z
_atom_site_U_iso_or_equiv
_atom_site_adp_type
_atom_site_occupancy
_atom_site_site_symmetry_order
_atom_site_calc_flag
_atom_site_refinement_flags_posn
_atom_site_refinement_flags_adp
Pb1 Pb 0.37798(2) 0.87257(2) 0.26853(2) 0.02994(7) Uani 1 1 d . U
I1 I 0.26443(3) 0.59417(5) 0.27571(2) 0.04617(12) Uani 1 1 d . U
I2 I 0.35068(3) 0.89700(6) 0.10842(2) 0.04977(12) Uani 1 1 d . U
I3 I 0.39733(3) 0.85678(6) 0.42829(2) 0.05200(13) Uani 1 1 d . U
I4 I 0.50929(4) 0.64679(8) 0.24425(4) 0.0834(2) Uani 1 1 d . U
N1 N 0.3393(5) 0.1774(9) 0.6506(4) 0.073(2) Uani 1 1 d . .
H1A H 0.3722 0.2401 0.6689 0.110 Uiso 1 1 calc R U
H1B H 0.3262 0.1071 0.6812 0.110 Uiso 1 1 calc R U
H1C H 0.3004 0.2314 0.6380 0.110 Uiso 1 1 calc R U
N2 N 0.4366(3) 0.2510(7) 0.5068(3) 0.0507(15) Uani 1 1 d . .
H2 H 0.4749 0.2258 0.5294 0.061 Uiso 1 1 calc R U
C1 C 0.3705(5) 0.1016(10) 0.5914(4) 0.065(2) Uani 1 1 d . .
H1D H 0.3425 0.0098 0.5814 0.078 Uiso 1 1 calc R U
H1E H 0.4200 0.0700 0.6020 0.078 Uiso 1 1 calc R U
C2 C 0.3716(3) 0.2030(9) 0.5295(4) 0.0445(15) Uani 1 1 d . .
C3 C 0.3115(4) 0.2455(9) 0.4933(4) 0.0517(18) Uani 1 1 d . .
H3 H 0.2655 0.2158 0.5080 0.062 Uiso 1 1 calc R U
C4 C 0.3190(4) 0.3332(10) 0.4345(4) 0.0564(19) Uani 1 1 d . .
H4 H 0.2779 0.3612 0.4097 0.068 Uiso 1 1 calc R U
C5 C 0.3859(4) 0.3778(9) 0.4133(5) 0.059(2) Uani 1 1 d . .
H5 H 0.3913 0.4358 0.3738 0.071 Uiso 1 1 calc R U
C6 C 0.4449(4) 0.3360(10) 0.4508(5) 0.064(2) Uani 1 1 d . .
H6 H 0.4913 0.3668 0.4374 0.076 Uiso 1 1 calc R U

loop_
_atom_site_aniso_label
_atom_site_aniso_U_11
_atom_site_aniso_U_22
_atom_site_aniso_U_33
_atom_site_aniso_U_23
_atom_site_aniso_U_13
_atom_site_aniso_U_12
Pb1 0.02592(10) 0.02702(11) 0.03687(12) 0.00093(8) -0.00014(8) 0.00015(7)
I1 0.0448(2) 0.0382(2) 0.0555(3) 0.00339(18) -0.0083(2) -0.01868(17)
I2 0.0417(2) 0.0743(3) 0.0333(2) -0.0042(2) 0.00112(17) -0.0012(2)
I3 0.0470(2) 0.0711(3) 0.0380(2) 0.0012(2) -0.00819(18) 0.0065(2)
I4 0.0688(4) 0.0727(4) 0.1087(5) -0.0081(4) 0.0032(3) 0.0488(3)
N1 0.095(6) 0.080(5) 0.045(4) -0.003(4) 0.009(4) -0.010(4)
N2 0.034(3) 0.065(4) 0.054(4) 0.001(3) -0.003(3) 0.005(3)
C1 0.073(6) 0.068(5) 0.054(5) 0.008(4) 0.007(4) 0.015(4)
C2 0.037(3) 0.056(4) 0.040(4) 0.003(3) 0.004(3) 0.003(3)
C3 0.031(3) 0.071(5) 0.053(4) 0.006(4) 0.003(3) -0.004(3)
C4 0.044(4) 0.073(5) 0.053(4) 0.004(4) -0.007(3) 0.006(4)
C5 0.058(5) 0.066(5) 0.053(5) 0.016(4) 0.008(4) 0.004(4)
C6 0.041(4) 0.074(5) 0.076(6) 0.005(5) 0.015(4) -0.008(4)

loop_
_atom_type_symbol
_atom_type_description
_atom_type_scat_dispersion_real
_atom_type_scat_dispersion_imag
_atom_type_scat_source
C C 0.0033 0.0016 'International Tables Vol C Tables 4.2.6.8 and 6.1.1.4'
H H 0.0000 0.0000 'International Tables Vol C Tables 4.2.6.8 and 6.1.1.4'
I I -0.4742 1.8119 'International Tables Vol C Tables 4.2.6.8 and 6.1.1.4'
N N 0.0061 0.0033 'International Tables Vol C Tables 4.2.6.8 and 6.1.1.4'
Pb Pb -3.3944 10.1111 'International Tables Vol C Tables 4.2.6.8 and 6.1.1.4'

loop_
_geom_angle_atom_site_label_1
_geom_angle_atom_site_label_2
_geom_angle_atom_site_label_3
_geom_angle
_geom_angle_site_symmetry_1
_geom_angle_site_symmetry_3
I4 Pb1 I3 92.139(18) . .
I4 Pb1 I4 87.597(5) . 3_655
I3 Pb1 I4 92.179(19) . 3_655
I4 Pb1 I2 90.711(19) . .
I3 Pb1 I2 177.091(14) . .
I4 Pb1 I2 88.525(18) 3_655 .
I4 Pb1 I1 91.878(18) . .
I3 Pb1 I1 89.797(14) . .
I4 Pb1 I1 177.973(19) 3_655 .
I2 Pb1 I1 89.524(14) . .
I4 Pb1 I1 173.185(19) . 8_665
I3 Pb1 I1 94.187(14) . 8_665
I4 Pb1 I1 94.686(17) 3_655 8_665
I2 Pb1 I1 82.940(13) . 8_665
I1 Pb1 I1 85.617(5) . 8_665
Pb1 I1 Pb1 166.184(18) . 8_655
Pb1 I4 Pb1 169.33(3) . 3_645
C1 N1 H1A 109.5 . .
C1 N1 H1B 109.5 . .
H1A N1 H1B 109.5 . .
C1 N1 H1C 109.5 . .
H1A N1 H1C 109.5 . .
H1B N1 H1C 109.5 . .
C6 N2 C2 123.3(7) . .
C6 N2 H2 118.4 . .
C2 N2 H2 118.4 . .
N1 C1 C2 112.7(7) . .
N1 C1 H1D 109.1 . .
C2 C1 H1D 109.1 . .
N1 C1 H1E 109.1 . .
C2 C1 H1E 109.1 . .
H1D C1 H1E 107.8 . .
N2 C2 C3 117.6(7) . .
N2 C2 C1 117.7(7) . .
C3 C2 C1 124.8(7) . .
C2 C3 C4 120.1(7) . .
C2 C3 H3 120.0 . .
C4 C3 H3 120.0 . .
C5 C4 C3 120.2(7) . .
C5 C4 H4 119.9 . .
C3 C4 H4 119.9 . .
C4 C5 C6 118.6(8) . .
C4 C5 H5 120.7 . .
C6 C5 H5 120.7 . .
N2 C6 C5 120.2(7) . .
N2 C6 H6 119.9 . .
C5 C6 H6 119.9 . .

loop_
_geom_bond_atom_site_label_1
_geom_bond_atom_site_label_2
_geom_bond_distance
_geom_bond_site_symmetry_2
Pb1 I4 3.1464(5) .
Pb1 I3 3.1620(5) .
Pb1 I4 3.1690(5) 3_655
Pb1 I2 3.1926(5) .
Pb1 I1 3.1994(4) .
Pb1 I1 3.2517(4) 8_665
I1 Pb1 3.2517(4) 8_655
I4 Pb1 3.1689(5) 3_645
N1 C1 1.456(11) .
N1 H1A 0.8900 .
N1 H1B 0.8900 .
N1 H1C 0.8900 .
N2 C6 1.334(10) .
N2 C2 1.340(9) .
N2 H2 0.8600 .
C1 C2 1.504(11) .
C1 H1D 0.9700 .
C1 H1E 0.9700 .
C2 C3 1.363(10) .
C3 C4 1.392(11) .
C3 H3 0.9300 .
C4 C5 1.354(11) .
C4 H4 0.9300 .
C5 C6 1.361(12) .
C5 H5 0.9300 .
C6 H6 0.9300 .

loop_
_geom_hbond_atom_site_label_D
_geom_hbond_atom_site_label_H
_geom_hbond_atom_site_label_A
_geom_hbond_distance_DH
_geom_hbond_distance_HA
_geom_hbond_distance_DA
_geom_hbond_angle_DHA
_geom_hbond_site_symmetry_A
N1 H1A I4 0.89 2.93 3.786(8) 160.7 5_666
N1 H1B I1 0.89 2.79 3.676(7) 171.5 7_566
N1 H1C I2 0.89 3.05 3.643(9) 126.2 2_565
N2 H2 I3 0.86 2.59 3.435(6) 167.5 5_666

loop_
_geom_torsion_atom_site_label_1
_geom_torsion_atom_site_label_2
_geom_torsion_atom_site_label_3
_geom_torsion_atom_site_label_4
_geom_torsion
C6 N2 C2 C3 -0.7(12)
C6 N2 C2 C1 177.1(8)
N1 C1 C2 N2 111.3(9)
N1 C1 C2 C3 -71.1(11)
N2 C2 C3 C4 1.1(12)
C1 C2 C3 C4 -176.5(8)
C2 C3 C4 C5 -0.6(13)
C3 C4 C5 C6 -0.4(14)
C2 N2 C6 C5 -0.3(13)
C4 C5 C6 N2 0.9(14)
